data_4341461
loop_
_publ_author_name
'G\'omez-Iglesias, Patricia'
'Arroyo, Marta'
'Bajo, Sonia'
'Strohmann, Carsten'
'Miguel, Daniel'
'Villafa\~ne, Fernando'

_publ_section_title
;
 Pyrazolylamidino Ligands from Coupling of Acetonitrile and Pyrazoles: A
 Systematic Study.
;
_journal_name_full 'Inorganic chemistry'
_journal_page_first 141107133009008
_journal_paper_doi 10.1021/ic5018054
_journal_year 2014
_chemical_formula_sum 'C11 H11 Cl N5 O7 Re'
_chemical_formula_weight 546.90
_chemical_name_systematic
; 
 ? 
;
_space_group_IT_number 2
_symmetry_cell_setting triclinic
_symmetry_space_group_name_Hall '-P 1'
_symmetry_space_group_name_H-M 'P -1'
_atom_sites_solution_hydrogens geom
_atom_sites_solution_primary direct
_atom_sites_solution_secondary difmap
_audit_creation_method SHELXL-97
_cell_angle_alpha 90.653(6)
_cell_angle_beta 93.547(6)
_cell_angle_gamma 109.830(8)
_cell_formula_units_Z 2
_cell_length_a 8.0258(6)
_cell_length_b 10.7509(9)
_cell_length_c 10.7993(7)
_cell_measurement_reflns_used 1857
_cell_measurement_temperature 293(2)
_cell_measurement_theta_max 74.7112
_cell_measurement_theta_min 4.1005
_cell_volume 874.36(12)
_computing_structure_refinement 'SHELXL-97 (Sheldrick, 1997)'
_computing_structure_solution 'SHELXS-97 (Sheldrick, 1990)'
_diffrn_ambient_temperature 293(2)
_diffrn_measured_fraction_theta_full 1.000
_diffrn_measured_fraction_theta_max 0.946
_diffrn_measurement_device_type 'SuperNova, Dual, Cu at zero, Atlas'
_diffrn_measurement_method '\w scans'
_diffrn_radiation_monochromator graphite
_diffrn_radiation_source 'fine-focus sealed tube'
_diffrn_radiation_type CuK\a
_diffrn_radiation_wavelength 1.54184
_diffrn_reflns_av_R_equivalents 0.0355
_diffrn_reflns_av_sigmaI/netI 0.0517
_diffrn_reflns_limit_h_max 10
_diffrn_reflns_limit_h_min -8
_diffrn_reflns_limit_k_max 13
_diffrn_reflns_limit_k_min -13
_diffrn_reflns_limit_l_max 13
_diffrn_reflns_limit_l_min -9
_diffrn_reflns_number 5044
_diffrn_reflns_theta_full 25.00
_diffrn_reflns_theta_max 74.89
_diffrn_reflns_theta_min 4.10
_diffrn_standards_decay_% 0
_diffrn_standards_interval_count 0
_diffrn_standards_interval_time 0
_diffrn_standards_number 0
_exptl_absorpt_coefficient_mu 15.424
_exptl_absorpt_correction_T_max 0.665
_exptl_absorpt_correction_T_min 0.350
_exptl_absorpt_correction_type analytical
_exptl_absorpt_process_details '(Clark, R. C. & Reid, J. S. (1995). Acta Cryst. A51, 887-897)'
_exptl_crystal_colour colorless
_exptl_crystal_density_diffrn 2.077
_exptl_crystal_density_method 'not measured'
_exptl_crystal_description plate
_exptl_crystal_F_000 520
_exptl_crystal_size_max 0.2343
_exptl_crystal_size_mid 0.1630
_exptl_crystal_size_min 0.0679
_refine_diff_density_max 0.689
_refine_diff_density_min -0.954
_refine_diff_density_rms 0.119
_refine_ls_extinction_method none
_refine_ls_goodness_of_fit_ref 1.056
_refine_ls_hydrogen_treatment constr
_refine_ls_matrix_type full
_refine_ls_number_parameters 227
_refine_ls_number_reflns 3398
_refine_ls_number_restraints 0
_refine_ls_restrained_S_all 1.056
_refine_ls_R_factor_all 0.0506
_refine_ls_R_factor_gt 0.0389
_refine_ls_shift/su_max 0.025
_refine_ls_shift/su_mean 0.000
_refine_ls_structure_factor_coef Fsqd
_refine_ls_weighting_details 'calc w=1/[\s^2^(Fo^2^)+(0.0446P)^2^+0.0000P] where P=(Fo^2^+2Fc^2^)/3'
_refine_ls_weighting_scheme calc
_refine_ls_wR_factor_gt 0.0917
_refine_ls_wR_factor_ref 0.1014
_reflns_number_gt 2849
_reflns_number_total 3398
_reflns_threshold_expression >2sigma(I)
_cod_data_source_file ic5018054_si_003.cif
_cod_data_source_block 4a
_cod_original_cell_volume 874.36(11)
_cod_database_code 4341461

loop_
_symmetry_equiv_pos_as_xyz
'x, y, z'
'-x, -y, -z'

loop_
_atom_site_label
_atom_site_type_symbol
_atom_site_fract_x
_atom_site_fract_y
_atom_site_fract_z
_atom_site_U_iso_or_equiv
_atom_site_adp_type
_atom_site_occupancy
_atom_site_symmetry_multiplicity
_atom_site_calc_flag
_atom_site_refinement_flags
Re1 Re 0.62521(4) 0.84396(3) 0.69730(3) 0.05257(12) Uani 1 1 d .
N1 N 0.8826(8) 0.8885(6) 0.8023(6) 0.0543(14) Uani 1 1 d .
N2 N 1.0179(8) 1.0019(7) 0.7941(6) 0.0635(17) Uani 1 1 d .
H2 H 1.0149 1.0654 0.7474 0.076 Uiso 1 1 calc R
C11 C 0.9433(11) 0.8202(9) 0.8811(8) 0.069(2) Uani 1 1 d .
H11 H 0.8768 0.7361 0.9050 0.083 Uiso 1 1 calc R
C12 C 1.1157(12) 0.8858(10) 0.9251(10) 0.079(3) Uani 1 1 d .
H12 H 1.1865 0.8565 0.9807 0.095 Uiso 1 1 calc R
C13 C 1.1586(11) 1.0035(10) 0.8681(9) 0.074(2) Uani 1 1 d .
H13 H 1.2664 1.0728 0.8787 0.089 Uiso 1 1 calc R
N3 N 0.6632(8) 0.6575(6) 0.6521(6) 0.0543(14) Uani 1 1 d .
N4 N 0.5438(9) 0.5377(6) 0.6633(6) 0.0553(14) Uani 1 1 d .
H4 H 0.4384 0.5234 0.6864 0.066 Uiso 1 1 calc R
C21 C 0.8089(11) 0.6372(9) 0.6158(9) 0.072(2) Uani 1 1 d .
H21 H 0.9146 0.7037 0.6008 0.087 Uiso 1 1 calc R
C22 C 0.7792(13) 0.5031(10) 0.6039(9) 0.077(2) Uani 1 1 d .
H22 H 0.8586 0.4628 0.5803 0.092 Uiso 1 1 calc R
C23 C 0.6085(13) 0.4426(9) 0.6341(7) 0.068(2) Uani 1 1 d .
H23 H 0.5482 0.3519 0.6344 0.082 Uiso 1 1 calc R
N5 N 0.5140(9) 0.7474(7) 0.8609(6) 0.0601(16) Uani 1 1 d .
C6 C 0.4413(11) 0.6911(8) 0.9405(8) 0.0606(19) Uani 1 1 d .
C7 C 0.3488(14) 0.6185(10) 1.0431(9) 0.084(3) Uani 1 1 d .
H7A H 0.4046 0.5568 1.0711 0.125 Uiso 1 1 calc R
H7B H 0.2271 0.5715 1.0159 0.125 Uiso 1 1 calc R
H7C H 0.3536 0.6795 1.1100 0.125 Uiso 1 1 calc R
C1 C 0.7240(12) 0.9186(9) 0.5479(9) 0.070(2) Uani 1 1 d .
C2 C 0.3918(12) 0.7947(8) 0.6133(9) 0.066(2) Uani 1 1 d .
C3 C 0.5987(11) 1.0088(9) 0.7450(9) 0.072(2) Uani 1 1 d .
O1 O 0.7838(11) 0.9614(8) 0.4562(7) 0.106(3) Uani 1 1 d .
O2 O 0.2541(9) 0.7664(7) 0.5631(8) 0.097(2) Uani 1 1 d .
O3 O 0.5798(10) 1.1058(7) 0.7722(8) 0.100(2) Uani 1 1 d .
Cl91 Cl 0.1183(3) 0.3546(2) 0.7784(2) 0.0702(5) Uani 1 1 d .
O91 O 0.2635(10) 0.3276(9) 0.8321(11) 0.148(4) Uani 1 1 d .
O92 O 0.0150(16) 0.2560(8) 0.6947(9) 0.159(4) Uani 1 1 d .
O93 O 0.0099(14) 0.3592(12) 0.8721(10) 0.164(5) Uani 1 1 d .
O94 O 0.1773(9) 0.4773(7) 0.7192(8) 0.099(2) Uani 1 1 d .

loop_
_atom_site_aniso_label
_atom_site_aniso_U_11
_atom_site_aniso_U_22
_atom_site_aniso_U_33
_atom_site_aniso_U_23
_atom_site_aniso_U_13
_atom_site_aniso_U_12
Re1 0.04516(19) 0.05029(19) 0.0623(2) 0.00355(13) 0.00840(13) 0.01539(13)
N1 0.039(3) 0.059(4) 0.062(4) 0.004(3) 0.007(3) 0.013(3)
N2 0.046(4) 0.059(4) 0.072(4) 0.009(3) 0.007(3) 0.000(3)
C11 0.059(5) 0.070(5) 0.077(5) 0.020(4) 0.001(4) 0.020(4)
C12 0.062(5) 0.087(7) 0.094(7) 0.003(5) -0.008(5) 0.035(5)
C13 0.045(4) 0.086(6) 0.083(6) -0.006(5) 0.004(4) 0.011(4)
N3 0.044(3) 0.051(3) 0.068(4) 0.006(3) 0.012(3) 0.015(3)
N4 0.056(4) 0.050(3) 0.060(4) 0.006(3) 0.012(3) 0.016(3)
C21 0.047(4) 0.081(6) 0.091(6) -0.010(5) 0.017(4) 0.022(4)
C22 0.070(6) 0.087(7) 0.087(6) -0.004(5) 0.012(5) 0.044(5)
C23 0.086(6) 0.060(5) 0.059(5) -0.004(4) -0.001(4) 0.027(5)
N5 0.050(4) 0.061(4) 0.066(4) -0.003(3) 0.012(3) 0.013(3)
C6 0.054(4) 0.058(5) 0.070(5) 0.001(4) 0.018(4) 0.018(4)
C7 0.086(7) 0.086(7) 0.075(6) 0.008(5) 0.028(5) 0.020(5)
C1 0.069(5) 0.061(5) 0.083(6) 0.008(4) 0.003(5) 0.025(4)
C2 0.062(5) 0.051(4) 0.089(6) 0.004(4) 0.015(5) 0.022(4)
C3 0.049(5) 0.069(6) 0.090(6) 0.005(5) 0.006(4) 0.012(4)
O1 0.132(7) 0.116(6) 0.086(5) 0.043(4) 0.049(5) 0.055(5)
O2 0.066(4) 0.086(5) 0.141(6) -0.025(4) -0.037(4) 0.038(4)
O3 0.081(5) 0.061(4) 0.167(8) -0.019(4) 0.019(5) 0.033(4)
Cl91 0.0562(11) 0.0687(12) 0.0794(13) 0.0181(10) 0.0113(10) 0.0116(9)
O91 0.073(5) 0.121(7) 0.244(12) 0.081(8) -0.013(6) 0.026(5)
O92 0.209(11) 0.077(6) 0.145(8) 0.010(5) -0.073(7) 0.005(6)
O93 0.138(9) 0.217(12) 0.157(9) 0.061(8) 0.092(8) 0.071(9)
O94 0.065(4) 0.089(5) 0.142(6) 0.052(5) 0.028(4) 0.021(4)

loop_
_atom_type_symbol
_atom_type_description
_atom_type_scat_dispersion_real
_atom_type_scat_dispersion_imag
_atom_type_scat_source
C C 0.0181 0.0091 'International Tables Vol C Tables 4.2.6.8 and 6.1.1.4'
H H 0.0000 0.0000 'International Tables Vol C Tables 4.2.6.8 and 6.1.1.4'
N N 0.0311 0.0180 'International Tables Vol C Tables 4.2.6.8 and 6.1.1.4'
O O 0.0492 0.0322 'International Tables Vol C Tables 4.2.6.8 and 6.1.1.4'
Cl Cl 0.3639 0.7018 'International Tables Vol C Tables 4.2.6.8 and 6.1.1.4'
Re Re -5.2083 5.8923 'International Tables Vol C Tables 4.2.6.8 and 6.1.1.4'

loop_
_geom_angle_atom_site_label_1
_geom_angle_atom_site_label_2
_geom_angle_atom_site_label_3
_geom_angle
C1 Re1 C3 90.2(4)
C1 Re1 C2 89.0(4)
C3 Re1 C2 87.7(4)
C1 Re1 N5 176.2(3)
C3 Re1 N5 93.6(3)
C2 Re1 N5 90.7(3)
C1 Re1 N3 91.4(3)
C3 Re1 N3 177.1(3)
C2 Re1 N3 94.8(3)
N5 Re1 N3 84.8(2)
C1 Re1 N1 94.8(3)
C3 Re1 N1 93.9(3)
C2 Re1 N1 175.8(3)
N5 Re1 N1 85.4(2)
N3 Re1 N1 83.5(2)
C11 N1 N2 104.5(7)
C11 N1 Re1 132.0(6)
N2 N1 Re1 123.5(5)
C13 N2 N1 111.2(7)
N1 C11 C12 112.9(8)
C13 C12 C11 103.6(8)
N2 C13 C12 107.7(8)
N4 N3 C21 105.8(6)
N4 N3 Re1 125.2(5)
C21 N3 Re1 128.9(6)
N3 N4 C23 111.4(7)
N3 C21 C22 110.1(8)
C23 C22 C21 105.3(8)
N4 C23 C22 107.4(8)
C6 N5 Re1 173.6(7)
N5 C6 C7 179.7(10)
O1 C1 Re1 178.6(8)
O2 C2 Re1 179.5(9)
O3 C3 Re1 178.7(8)
O92 Cl91 O93 106.0(8)
O92 Cl91 O91 112.8(7)
O93 Cl91 O91 107.7(7)
O92 Cl91 O94 110.0(5)
O93 Cl91 O94 110.7(6)
O91 Cl91 O94 109.6(5)

loop_
_geom_bond_atom_site_label_1
_geom_bond_atom_site_label_2
_geom_bond_distance
Re1 C1 1.906(10)
Re1 C3 1.924(10)
Re1 C2 1.928(9)
Re1 N5 2.146(7)
Re1 N3 2.182(6)
Re1 N1 2.193(6)
N1 C11 1.307(9)
N1 N2 1.338(8)
N2 C13 1.337(10)
C11 C12 1.373(12)
C12 C13 1.360(12)
N3 N4 1.331(8)
N3 C21 1.341(9)
N4 C23 1.337(10)
C21 C22 1.382(12)
C22 C23 1.365(12)
N5 C6 1.131(9)
C6 C7 1.455(11)
C1 O1 1.158(10)
C2 O2 1.141(10)
C3 O3 1.141(11)
Cl91 O92 1.385(9)
Cl91 O93 1.385(9)
Cl91 O91 1.389(8)
Cl91 O94 1.416(6)
